data_1546005
loop_
_publ_author_name
'Pilsl, Ludwig K. A.'
'Ertl, Thomas'
'Reiser, Oliver'

_publ_section_title
;
 Enantioselective Three-Step Synthesis of Homo-\b-proline: A
 Donor-Acceptor Cyclopropane as Key Intermediate.
;
_journal_issue 10
_journal_name_full 'Organic letters'
_journal_page_first 2754
_journal_page_last 2757
_journal_paper_doi 10.1021/acs.orglett.7b01111
_journal_volume 19
_journal_year 2017
_chemical_absolute_configuration ad
_chemical_formula_moiety 'C15 H23 N O4'
_chemical_formula_sum 'C15 H23 N O4'
_chemical_formula_weight 281.34
_space_group_crystal_system monoclinic
_space_group_IT_number 4
_space_group_name_Hall 'P 2yb'
_space_group_name_H-M_alt 'P 1 21 1'
_symmetry_space_group_name_Hall 'P 2yb'
_symmetry_space_group_name_H-M 'P 1 21 1'
_atom_sites_solution_hydrogens difmap
_audit_creation_date 2016-12-15
_audit_creation_method
;
Olex2 1.2-alpha
(compiled 2016.11.30 svn.r3356 for OlexSys, GUI svn.r5269)
;
_cell_angle_alpha 90
_cell_angle_beta 90.131(4)
_cell_angle_gamma 90
_cell_formula_units_Z 2
_cell_length_a 9.4639(3)
_cell_length_b 6.1799(2)
_cell_length_c 13.1692(5)
_cell_measurement_reflns_used 1864
_cell_measurement_temperature 123
_cell_measurement_theta_max 74.4161
_cell_measurement_theta_min 3.3532
_cell_volume 770.21(5)
_computing_cell_refinement
;
CrysAlisPro, Agilent Technologies,
Version 1.171.35.11 (release 16-05-2011 CrysAlis171 .NET)
(compiled May 16 2011,17:55:39)
;
_computing_data_collection
;
CrysAlisPro, Agilent Technologies,
Version 1.171.35.11 (release 16-05-2011 CrysAlis171 .NET)
(compiled May 16 2011,17:55:39)
;
_computing_data_reduction
;
CrysAlisPro, Agilent Technologies,
Version 1.171.35.11 (release 16-05-2011 CrysAlis171 .NET)
(compiled May 16 2011,17:55:39)
;
_computing_molecular_graphics 'Olex2 (Dolomanov et al., 2009)'
_computing_publication_material 'Olex2 (Dolomanov et al., 2009)'
_computing_structure_refinement 'ShelXL (Sheldrick, 2015)'
_computing_structure_solution 'SIR-97 (Altomare, 1999)'
_diffrn_ambient_temperature 123
_diffrn_detector_area_resol_mean 10.3546
_diffrn_measured_fraction_theta_full 0.940
_diffrn_measured_fraction_theta_max 0.916
_diffrn_measurement_details
;
#__ type_ start__ end____ width___ exp.time_
  1 omega   63.00  111.00   1.0000    2.0000
omega____ theta____ kappa____ phi______ frames
    -       40.8939   77.0000 -180.0000 48

#__ type_ start__ end____ width___ exp.time_
  2 omega    3.00   97.00   1.0000    2.0000
omega____ theta____ kappa____ phi______ frames
    -       40.8939 -125.0000   30.0000 94

#__ type_ start__ end____ width___ exp.time_
  3 omega   56.00   84.00   1.0000    2.0000
omega____ theta____ kappa____ phi______ frames
    -       40.8939 -125.0000  -90.0000 28

#__ type_ start__ end____ width___ exp.time_
  4 omega   37.00   74.00   1.0000    9.0000
omega____ theta____ kappa____ phi______ frames
    -      110.5591  -45.0000   90.0000 37

#__ type_ start__ end____ width___ exp.time_
  5 omega   80.00  107.00   1.0000    9.0000
omega____ theta____ kappa____ phi______ frames
    -      110.5591 -120.0000   98.0000 27

#__ type_ start__ end____ width___ exp.time_
  6 omega   87.00  156.00   1.0000    9.0000
omega____ theta____ kappa____ phi______ frames
    -      110.5591   45.0000 -150.0000 69

#__ type_ start__ end____ width___ exp.time_
  7 omega   55.00   83.00   1.0000    9.0000
omega____ theta____ kappa____ phi______ frames
    -      110.5591  -98.0000  178.0000 28

#__ type_ start__ end____ width___ exp.time_
  8 omega   39.00   68.00   1.0000    9.0000
omega____ theta____ kappa____ phi______ frames
    -      110.5591  -45.0000  120.0000 29

#__ type_ start__ end____ width___ exp.time_
  9 omega   80.00  157.00   1.0000    9.0000
omega____ theta____ kappa____ phi______ frames
    -      110.5591   27.0000  -66.0000 77

#__ type_ start__ end____ width___ exp.time_
 10 omega   14.00   41.00   1.0000    2.0000
omega____ theta____ kappa____ phi______ frames
    -       41.2064   77.0000   90.0000 27

#__ type_ start__ end____ width___ exp.time_
 11 omega   95.00  120.00   1.0000    2.0000
omega____ theta____ kappa____ phi______ frames
    -       41.2064   77.0000   90.0000 25

#__ type_ start__ end____ width___ exp.time_
 12 omega   16.00   53.00   1.0000    2.0000
omega____ theta____ kappa____ phi______ frames
    -       41.2064   37.0000 -120.0000 37

#__ type_ start__ end____ width___ exp.time_
 13 omega   42.00   74.00   1.0000    9.0000
omega____ theta____ kappa____ phi______ frames
    -      110.5591  -45.0000    0.0000 32

#__ type_ start__ end____ width___ exp.time_
 14 omega   35.00   61.00   1.0000    9.0000
omega____ theta____ kappa____ phi______ frames
    -      110.5591  179.0000  -90.0000 26

#__ type_ start__ end____ width___ exp.time_
 15 omega  122.00  148.00   1.0000    9.0000
omega____ theta____ kappa____ phi______ frames
    -      110.5591  179.0000  -90.0000 26

#__ type_ start__ end____ width___ exp.time_
 16 omega  130.00  156.00   1.0000    9.0000
omega____ theta____ kappa____ phi______ frames
    -      110.5591   45.0000  120.0000 26

#__ type_ start__ end____ width___ exp.time_
 17 omega   85.00  112.00   1.0000    9.0000
omega____ theta____ kappa____ phi______ frames
    -      110.5591   45.0000  120.0000 27

#__ type_ start__ end____ width___ exp.time_
 18 omega   36.00   61.00   1.0000    9.0000
omega____ theta____ kappa____ phi______ frames
    -      110.5591  -45.0000 -120.0000 25

#__ type_ start__ end____ width___ exp.time_
 19 omega   73.00   98.00   1.0000    9.0000
omega____ theta____ kappa____ phi______ frames
    -      110.5591  -77.0000   60.0000 25

#__ type_ start__ end____ width___ exp.time_
 20 omega  119.00  144.00   1.0000    9.0000
omega____ theta____ kappa____ phi______ frames
    -      110.5591  -77.0000   60.0000 25

#__ type_ start__ end____ width___ exp.time_
 21 omega   36.00   64.00   1.0000    9.0000
omega____ theta____ kappa____ phi______ frames
    -      110.5591  -45.0000   30.0000 28
;
_diffrn_measurement_device_type 'SuperNova, Single source at offset, Atlas'
_diffrn_measurement_method '\w scans'
_diffrn_orient_matrix_UB_11 0.0937839000
_diffrn_orient_matrix_UB_12 -0.0741971000
_diffrn_orient_matrix_UB_13 -0.0890148000
_diffrn_orient_matrix_UB_21 -0.1218915000
_diffrn_orient_matrix_UB_22 0.0455325000
_diffrn_orient_matrix_UB_23 -0.0746591000
_diffrn_orient_matrix_UB_31 0.0534216000
_diffrn_orient_matrix_UB_32 0.2334884000
_diffrn_orient_matrix_UB_33 -0.0135580000
_diffrn_radiation_monochromator mirror
_diffrn_radiation_type 'Cu K\a'
_diffrn_radiation_wavelength 1.5418
_diffrn_reflns_av_R_equivalents 0.0341
_diffrn_reflns_av_unetI/netI 0.0469
_diffrn_reflns_Laue_measured_fraction_full 0.940
_diffrn_reflns_Laue_measured_fraction_max 0.916
_diffrn_reflns_limit_h_max 11
_diffrn_reflns_limit_h_min -11
_diffrn_reflns_limit_k_max 7
_diffrn_reflns_limit_k_min -6
_diffrn_reflns_limit_l_max 14
_diffrn_reflns_limit_l_min -16
_diffrn_reflns_number 3296
_diffrn_reflns_point_group_measured_fraction_full 0.698
_diffrn_reflns_point_group_measured_fraction_max 0.670
_diffrn_reflns_theta_full 67.684
_diffrn_reflns_theta_max 74.646
_diffrn_reflns_theta_min 3.356
_diffrn_source 'SuperNova (Cu) X-ray Source'
_exptl_absorpt_coefficient_mu 0.715
_exptl_absorpt_correction_T_max 0.987
_exptl_absorpt_correction_T_min 0.890
_exptl_absorpt_correction_type analytical
_exptl_absorpt_process_details
;
CrysAlisPro, Agilent Technologies,
Version 1.171.35.11 (release 16-05-2011 CrysAlis171 .NET)
(compiled May 16 2011,17:55:39)
Analytical numeric absorption correction using a multifaceted crystal
            model based on expressions derived by R.C. Clark & J.S. Reid.
(Clark, R. C. & Reid, J. S. (1995). Acta Cryst. A51, 887-897)
;
_exptl_crystal_colour colourless
_exptl_crystal_colour_primary colourless
_exptl_crystal_density_diffrn 1.213
_exptl_crystal_density_method 'Not Measured'
_exptl_crystal_description rod
_exptl_crystal_F_000 304
_exptl_crystal_size_max 0.53
_exptl_crystal_size_mid 0.081
_exptl_crystal_size_min 0.0264
_refine_diff_density_max 0.338
_refine_diff_density_min -0.286
_refine_diff_density_rms 0.064
_refine_ls_abs_structure_details
;
 Flack x determined using 474 quotients [(I+)-(I-)]/[(I+)+(I-)]
 (Parsons, Flack and Wagner, Acta Cryst. B69 (2013) 249-259).
;
_refine_ls_abs_structure_Flack -0.4(4)
_refine_ls_extinction_method none
_refine_ls_goodness_of_fit_ref 1.090
_refine_ls_hydrogen_treatment refall
_refine_ls_matrix_type full
_refine_ls_number_parameters 273
_refine_ls_number_reflns 2115
_refine_ls_number_restraints 1
_refine_ls_restrained_S_all 1.090
_refine_ls_R_factor_all 0.0601
_refine_ls_R_factor_gt 0.0582
_refine_ls_shift/su_max 0.000
_refine_ls_shift/su_mean 0.000
_refine_ls_structure_factor_coef Fsqd
_refine_ls_weighting_details 'w=1/[\s^2^(Fo^2^)+(0.1026P)^2^+0.0459P] where P=(Fo^2^+2Fc^2^)/3'
_refine_ls_weighting_scheme calc
_refine_ls_wR_factor_gt 0.1493
_refine_ls_wR_factor_ref 0.1522
_reflns_Friedel_coverage 0.335
_reflns_Friedel_fraction_full 0.401
_reflns_Friedel_fraction_max 0.373
_reflns_number_gt 2028
_reflns_number_total 2115
_reflns_threshold_expression 'I > 2\s(I)'
_cod_data_source_file ol7b01111_si_002.cif
_cod_data_source_block k169
_cod_depositor_comments 'Adding full bibliography for 1546004--1546006.cif.'
_cod_database_code 1546005
_chemical_oxdiff_formula 'c34 h30 n2 o2'
_shelx_space_group_comment
;
The symmetry employed for this shelxl refinement is uniquely defined
by the following loop, which should always be used as a source of
symmetry information in preference to the above space-group names.
They are only intended as comments.
;
_reflns_odcompleteness_completeness 93.99
_reflns_odcompleteness_iscentric 1
_reflns_odcompleteness_theta 68.13
_olex2_refinement_description
;
;
_shelx_shelxl_version_number 2016/6
_olex2_diffrn_ambient_temperature_device 'Oxford Cryosystems 700'
_olex2_submission_special_instructions 'No special instructions were received'

loop_
_space_group_symop_operation_xyz
'x, y, z'
'-x, y+1/2, -z'

loop_
_atom_site_label
_atom_site_type_symbol
_atom_site_fract_x
_atom_site_fract_y
_atom_site_fract_z
_atom_site_U_iso_or_equiv
_atom_site_adp_type
_atom_site_occupancy
_atom_site_site_symmetry_order
_atom_site_calc_flag
C1 C 0.2489(4) 0.3605(6) 1.0264(2) 0.0304(7) Uani 1 1 d
C2 C 0.3668(4) 0.0581(6) 0.9326(2) 0.0299(7) Uani 1 1 d
C3 C 0.4552(4) 0.0430(6) 0.8550(3) 0.0313(7) Uani 1 1 d
C4 C 0.4820(4) 0.2596(6) 0.8111(3) 0.0319(7) Uani 1 1 d
C5 C 0.3971(4) 0.4117(6) 0.8751(2) 0.0309(7) Uani 1 1 d
C6 C 0.3502(4) 0.3704(6) 0.7659(2) 0.0309(7) Uani 1 1 d
C7 C 0.3749(4) 0.5445(6) 0.6912(2) 0.0292(7) Uani 1 1 d
C8 C 0.2599(4) 0.7245(6) 0.5468(2) 0.0308(7) Uani 1 1 d
C9 C 0.3785(4) 0.6894(7) 0.4711(3) 0.0377(8) Uani 1 1 d
C10 C 0.2633(4) 0.9514(6) 0.5916(3) 0.0364(8) Uani 1 1 d
C11 C 0.1164(4) 0.6820(7) 0.4977(3) 0.0382(8) Uani 1 1 d
C12 C 0.1013(4) 0.2394(6) 1.1684(2) 0.0327(7) Uani 1 1 d
C13 C -0.0309(4) 0.3526(8) 1.1295(3) 0.0424(9) Uani 1 1 d
C14 C 0.1753(4) 0.3669(9) 1.2511(3) 0.0431(9) Uani 1 1 d
C15 C 0.0644(6) 0.0120(7) 1.2036(4) 0.0486(10) Uani 1 1 d
N1 N 0.3300(3) 0.2772(5) 0.9502(2) 0.0314(6) Uani 1 1 d
O1 O 0.1999(3) 0.1996(4) 1.08450(18) 0.0352(6) Uani 1 1 d
O2 O 0.2267(3) 0.5519(4) 1.03764(18) 0.0347(6) Uani 1 1 d
O3 O 0.2632(3) 0.5620(4) 0.62887(17) 0.0315(5) Uani 1 1 d
O4 O 0.4816(3) 0.6530(4) 0.68709(19) 0.0347(6) Uani 1 1 d
H9A H 0.468(4) 0.700(8) 0.505(3) 0.025(10) Uiso 1 1 d
H10A H 0.250(6) 1.052(11) 0.541(4) 0.044(13) Uiso 1 1 d
H6 H 0.267(6) 0.295(9) 0.753(4) 0.037(12) Uiso 1 1 d
H5 H 0.422(4) 0.558(8) 0.897(3) 0.019(8) Uiso 1 1 d
H15A H 0.162(8) -0.044(14) 1.236(6) 0.08(2) Uiso 1 1 d
H11A H 0.105(6) 0.741(10) 0.439(4) 0.038(12) Uiso 1 1 d
H13A H -0.061(7) 0.247(13) 1.078(5) 0.064(18) Uiso 1 1 d
H10B H 0.347(6) 0.975(9) 0.626(4) 0.039(12) Uiso 1 1 d
H9B H 0.376(7) 0.547(13) 0.444(4) 0.057(15) Uiso 1 1 d
H13B H 0.002(6) 0.493(11) 1.104(4) 0.047(14) Uiso 1 1 d
H9C H 0.360(5) 0.769(9) 0.411(4) 0.031(10) Uiso 1 1 d
H15B H -0.005(6) 0.016(11) 1.266(4) 0.057(16) Uiso 1 1 d
H15C H 0.021(6) -0.062(10) 1.150(4) 0.046(14) Uiso 1 1 d
H4 H 0.569(5) 0.301(7) 0.780(3) 0.025(10) Uiso 1 1 d
H10C H 0.191(6) 0.966(10) 0.646(4) 0.045(13) Uiso 1 1 d
H11B H 0.044(5) 0.699(10) 0.551(4) 0.039(12) Uiso 1 1 d
H11C H 0.105(6) 0.540(11) 0.469(4) 0.046(13) Uiso 1 1 d
H14A H 0.119(5) 0.385(10) 1.310(4) 0.039(12) Uiso 1 1 d
H14B H 0.260(7) 0.302(11) 1.272(4) 0.052(15) Uiso 1 1 d
H14C H 0.213(7) 0.505(13) 1.224(5) 0.066(18) Uiso 1 1 d
H3 H 0.498(6) -0.077(10) 0.830(4) 0.043(12) Uiso 1 1 d
H13C H -0.099(5) 0.353(9) 1.185(4) 0.038(11) Uiso 1 1 d
H2 H 0.321(4) -0.048(8) 0.977(3) 0.024(9) Uiso 1 1 d

loop_
_atom_site_aniso_label
_atom_site_aniso_U_11
_atom_site_aniso_U_22
_atom_site_aniso_U_33
_atom_site_aniso_U_23
_atom_site_aniso_U_13
_atom_site_aniso_U_12
C1 0.0310(15) 0.0311(17) 0.0291(13) 0.0004(13) -0.0027(12) 0.0011(13)
C2 0.0329(15) 0.0253(15) 0.0315(14) 0.0001(13) -0.0024(12) -0.0018(13)
C3 0.0333(15) 0.0266(16) 0.0341(14) -0.0027(13) -0.0014(12) 0.0077(14)
C4 0.0295(16) 0.0321(17) 0.0341(15) 0.0013(14) 0.0009(13) -0.0029(14)
C5 0.0361(16) 0.0253(16) 0.0313(14) -0.0010(12) -0.0002(13) -0.0039(14)
C6 0.0320(16) 0.0276(16) 0.0330(14) -0.0012(13) 0.0007(12) -0.0037(14)
C7 0.0327(16) 0.0260(14) 0.0289(13) -0.0062(13) 0.0011(11) -0.0002(14)
C8 0.0364(16) 0.0250(16) 0.0310(14) 0.0013(12) 0.0014(13) -0.0002(13)
C9 0.045(2) 0.0343(19) 0.0338(16) -0.0011(15) 0.0025(15) 0.0017(16)
C10 0.0428(19) 0.0264(17) 0.0400(17) -0.0036(14) 0.0009(16) -0.0010(14)
C11 0.0415(19) 0.0361(18) 0.0371(17) 0.0019(16) -0.0072(15) 0.0006(16)
C12 0.0351(16) 0.0305(17) 0.0326(15) -0.0010(13) 0.0058(13) 0.0030(15)
C13 0.0328(18) 0.046(2) 0.049(2) -0.0049(18) -0.0007(16) 0.0020(18)
C14 0.0360(18) 0.058(3) 0.0355(17) -0.0065(18) 0.0024(15) -0.0005(19)
C15 0.058(2) 0.038(2) 0.050(2) 0.0058(19) 0.019(2) -0.001(2)
N1 0.0399(15) 0.0244(14) 0.0298(13) -0.0028(11) 0.0024(11) 0.0020(12)
O1 0.0436(13) 0.0278(12) 0.0341(11) 0.0012(9) 0.0096(10) 0.0019(10)
O2 0.0404(12) 0.0231(12) 0.0405(12) -0.0033(10) -0.0010(10) 0.0055(11)
O3 0.0345(11) 0.0278(12) 0.0322(11) 0.0003(10) -0.0029(9) -0.0050(10)
O4 0.0355(12) 0.0329(13) 0.0358(11) -0.0006(10) -0.0002(9) -0.0059(11)

loop_
_atom_type_symbol
_atom_type_description
_atom_type_scat_dispersion_real
_atom_type_scat_dispersion_imag
_atom_type_scat_source
C C 0.0181 0.0091 'International Tables Vol C Tables 4.2.6.8 and 6.1.1.4'
H H 0.0000 0.0000 'International Tables Vol C Tables 4.2.6.8 and 6.1.1.4'
N N 0.0311 0.0180 'International Tables Vol C Tables 4.2.6.8 and 6.1.1.4'
O O 0.0492 0.0322 'International Tables Vol C Tables 4.2.6.8 and 6.1.1.4'

loop_
_exptl_crystal_face_index_h
_exptl_crystal_face_index_k
_exptl_crystal_face_index_l
_exptl_crystal_face_perp_dist
_exptl_oxdiff_crystal_face_indexfrac_h
_exptl_oxdiff_crystal_face_indexfrac_k
_exptl_oxdiff_crystal_face_indexfrac_l
_exptl_oxdiff_crystal_face_x
_exptl_oxdiff_crystal_face_y
_exptl_oxdiff_crystal_face_z
0 0 -1 0.0132 -0.0001 0.0000 -1.0001 0.0890 0.0747 0.0136
0 0 1 0.0132 0.0001 -0.0000 1.0001 -0.0890 -0.0747 -0.0136
1 0 0 0.0405 0.9999 0.0004 -0.0000 0.0938 -0.1219 0.0535
-1 0 0 0.0405 -0.9999 -0.0004 0.0000 -0.0938 0.1219 -0.0535
0 -1 0 0.2606 0.0006 -1.0004 -0.0000 0.0743 -0.0456 -0.2336
0 1 0 0.2693 -0.0006 1.0004 0.0000 -0.0743 0.0456 0.2336
6 -1 -1 0.0624 5.9999 -0.9982 -1.0002 0.7258 -0.7021 0.1010
-6 1 1 0.0680 -5.9999 0.9982 1.0002 -0.7258 0.7021 -0.1010

loop_
_geom_angle_atom_site_label_1
_geom_angle_atom_site_label_2
_geom_angle_atom_site_label_3
_geom_angle
O1 C1 N1 109.6(3)
O2 C1 N1 123.8(3)
O2 C1 O1 126.5(3)
C3 C2 N1 110.4(3)
C2 C3 C4 110.3(3)
C3 C4 C5 104.8(3)
C3 C4 C6 114.4(3)
C5 C4 C6 60.3(2)
C4 C5 C6 61.3(2)
N1 C5 C4 105.2(3)
N1 C5 C6 115.0(3)
C5 C6 C4 58.5(2)
C7 C6 C4 116.9(3)
C7 C6 C5 117.4(3)
O3 C7 C6 109.9(3)
O4 C7 C6 124.4(3)
O4 C7 O3 125.7(3)
C9 C8 C10 111.7(3)
C9 C8 C11 110.8(3)
C10 C8 C11 110.0(3)
O3 C8 C9 111.7(3)
O3 C8 C10 110.1(3)
O3 C8 C11 102.2(3)
C14 C12 C13 112.4(3)
C14 C12 C15 111.6(4)
C15 C12 C13 109.8(4)
O1 C12 C13 110.3(3)
O1 C12 C14 109.6(3)
O1 C12 C15 102.8(3)
C1 N1 C2 128.2(3)
C1 N1 C5 122.4(3)
C2 N1 C5 109.3(3)
C1 O1 C12 121.8(3)
C7 O3 C8 121.2(3)

loop_
_geom_bond_atom_site_label_1
_geom_bond_atom_site_label_2
_geom_bond_distance
C1 N1 1.365(5)
C1 O1 1.339(5)
C1 O2 1.210(5)
C2 C3 1.326(5)
C2 N1 1.418(5)
C3 C4 1.480(5)
C4 C5 1.498(5)
C4 C6 1.541(5)
C5 C6 1.526(4)
C5 N1 1.440(4)
C6 C7 1.477(5)
C7 O3 1.342(4)
C7 O4 1.214(4)
C8 C9 1.519(5)
C8 C10 1.522(5)
C8 C11 1.525(5)
C8 O3 1.475(4)
C12 C13 1.521(5)
C12 C14 1.514(5)
C12 C15 1.521(5)
C12 O1 1.468(4)

loop_
_geom_torsion_atom_site_label_1
_geom_torsion_atom_site_label_2
_geom_torsion_atom_site_label_3
_geom_torsion_atom_site_label_4
_geom_torsion
C2 C3 C4 C5 0.7(4)
C2 C3 C4 C6 -63.0(4)
C3 C2 N1 C1 -175.7(3)
C3 C2 N1 C5 2.1(4)
C3 C4 C5 C6 -110.0(3)
C3 C4 C5 N1 0.6(3)
C3 C4 C6 C5 93.7(3)
C3 C4 C6 C7 -159.3(3)
C4 C5 C6 C7 -106.3(3)
C4 C5 N1 C1 176.4(3)
C4 C5 N1 C2 -1.6(4)
C4 C6 C7 O3 154.1(3)
C4 C6 C7 O4 -25.2(5)
C5 C4 C6 C7 107.1(3)
C5 C6 C7 O3 -139.4(3)
C5 C6 C7 O4 41.3(5)
C6 C4 C5 N1 110.6(3)
C6 C5 N1 C1 -118.6(4)
C6 C5 N1 C2 63.4(4)
C6 C7 O3 C8 179.9(3)
C9 C8 O3 C7 61.1(4)
C10 C8 O3 C7 -63.6(4)
C11 C8 O3 C7 179.6(3)
C13 C12 O1 C1 57.2(4)
C14 C12 O1 C1 -67.0(4)
C15 C12 O1 C1 174.2(3)
N1 C1 O1 C12 -175.7(3)
N1 C2 C3 C4 -1.7(4)
N1 C5 C6 C4 -94.2(3)
N1 C5 C6 C7 159.5(3)
O1 C1 N1 C2 -2.6(5)
O1 C1 N1 C5 179.8(3)
O2 C1 N1 C2 177.4(3)
O2 C1 N1 C5 -0.2(5)
O2 C1 O1 C12 4.3(5)
O4 C7 O3 C8 -0.8(5)
